data_1576535
loop_
_publ_author_name
'Coomber, D.'
'Rusli, O.'
'Sharma, H.'
'Lee, H. E.'
'Evans, J. D.'
'Rijs, N. J.'
'Hua, C.'
'Pfeffer, F.'

_publ_section_title
;
 A new class of customisable stable boronic ester assemblies.
;
_journal_issue 14
_journal_name_full 'Chemical science'
_journal_page_first 6939
_journal_page_last 6948
_journal_paper_doi 10.1039/d5sc08385k
_journal_volume 17
_journal_year 2026
_chemical_formula_moiety 'C29 H36 O12, 2(H2 O)'
_chemical_formula_sum 'C29 H40 O14'
_chemical_formula_weight 612.61
_space_group_crystal_system monoclinic
_space_group_IT_number 14
_space_group_name_Hall '-P 2ybc'
_space_group_name_H-M_alt 'P 1 21/c 1'
_atom_sites_solution_hydrogens mixed
_atom_sites_solution_primary dual
_audit_block_doi 10.5517/ccdc.csd.cc2pk7tb
_audit_creation_date 2025-08-27
_audit_creation_method
;
Olex2 1.5
(compiled 2025.07.13 svn.rb7424aed for OlexSys, GUI svn.r7314)
;
_audit_update_record
;
2025-09-18 deposited with the CCDC.	2026-02-05 downloaded from the CCDC.
;
_cell_angle_alpha 90
_cell_angle_beta 92.34(3)
_cell_angle_gamma 90
_cell_formula_units_Z 4
_cell_length_a 15.464(3)
_cell_length_b 12.141(2)
_cell_length_c 14.284(3)
_cell_measurement_reflns_used 894
_cell_measurement_temperature 100(2)
_cell_measurement_theta_max 27.73
_cell_measurement_theta_min 2.17
_cell_volume 2679.6(9)
_computing_cell_refinement 'XDS (Kabsch, 2010)'
_computing_data_collection 'AS QEGUI'
_computing_data_reduction 'XDS (Kabsch, 2010)'
_computing_molecular_graphics 'Olex2 1.5 (Dolomanov et al., 2009)'
_computing_publication_material 'Olex2 1.5 (Dolomanov et al., 2009)'
_computing_structure_refinement 'SHELXL 2018/3 (Sheldrick, 2015)'
_computing_structure_solution 'SHELXT 2018/2 (Sheldrick, 2018)'
_diffrn_ambient_temperature 100(2)
_diffrn_detector_area_resol_mean 13.3
_diffrn_measured_fraction_theta_full 0.987
_diffrn_measured_fraction_theta_max 0.827
_diffrn_measurement_device_type 'MX2 Beamline Australian Synchrotron'
_diffrn_measurement_method 'Omega Scan'
_diffrn_radiation_type Synchrotron
_diffrn_radiation_wavelength 0.710754
_diffrn_reflns_av_R_equivalents 0.0381
_diffrn_reflns_av_unetI/netI 0.0209
_diffrn_reflns_Laue_measured_fraction_full 0.987
_diffrn_reflns_Laue_measured_fraction_max 0.827
_diffrn_reflns_limit_h_max 23
_diffrn_reflns_limit_h_min -23
_diffrn_reflns_limit_k_max 17
_diffrn_reflns_limit_k_min -17
_diffrn_reflns_limit_l_max 20
_diffrn_reflns_limit_l_min -20
_diffrn_reflns_number 48763
_diffrn_reflns_point_group_measured_fraction_full 0.987
_diffrn_reflns_point_group_measured_fraction_max 0.827
_diffrn_reflns_theta_full 25.243
_diffrn_reflns_theta_max 32.242
_diffrn_reflns_theta_min 1.318
_diffrn_source 'MX2 Beamline Australian Synchrotron'
_diffrn_standards_number 0
_exptl_absorpt_coefficient_mu 0.121
_exptl_absorpt_correction_T_max 0.4345
_exptl_absorpt_correction_T_min 0.4
_exptl_absorpt_correction_type multi-scan
_exptl_absorpt_process_details 'sadabs (Bruker, 2001)'
_exptl_crystal_colour 'clear colourless'
_exptl_crystal_colour_lustre clear
_exptl_crystal_colour_primary colourless
_exptl_crystal_density_diffrn 1.519
_exptl_crystal_description block
_exptl_crystal_F_000 1304
_exptl_crystal_recrystallization_method 'Re-crystallisation from solvent: Methanol/water'
_exptl_crystal_size_max 0.1
_exptl_crystal_size_mid 0.025
_exptl_crystal_size_min 0.025
_refine_diff_density_max 0.439
_refine_diff_density_min -0.296
_refine_diff_density_rms 0.060
_refine_ls_extinction_method none
_refine_ls_goodness_of_fit_ref 1.061
_refine_ls_hydrogen_treatment constr
_refine_ls_matrix_type full
_refine_ls_number_parameters 402
_refine_ls_number_reflns 7856
_refine_ls_number_restraints 0
_refine_ls_restrained_S_all 1.061
_refine_ls_R_factor_all 0.0401
_refine_ls_R_factor_gt 0.0379
_refine_ls_shift/su_max 0.001
_refine_ls_shift/su_mean 0.000
_refine_ls_structure_factor_coef Fsqd
_refine_ls_weighting_details 'w=1/[\s^2^(Fo^2^)+(0.0576P)^2^+0.9800P] where P=(Fo^2^+2Fc^2^)/3'
_refine_ls_weighting_scheme calc
_refine_ls_wR_factor_gt 0.1021
_refine_ls_wR_factor_ref 0.1050
_reflns_Friedel_coverage 0.000
_reflns_number_gt 7265
_reflns_number_total 7856
_reflns_threshold_expression 'I > 2\s(I)'
_cod_data_source_file d5sc08385k2.cif
_cod_data_source_block meto
_cod_depositor_comments 'Adding full bibliography for 1576533--1576537.cif.'
_cod_database_code 1576535
_shelx_shelxl_version_number 2018/3
_shelx_space_group_comment
;
The symmetry employed for this shelxl refinement is uniquely defined
by the following loop, which should always be used as a source of
symmetry information in preference to the above space-group names.
They are only intended as comments.
;
_shelx_estimated_absorpt_t_max 0.997
_shelx_estimated_absorpt_t_min 0.988
_olex2_refinement_description
;
1. Fixed Uiso
 At 1.2 times of:
  All C(H) groups, All C(H,H) groups
 At 1.5 times of:
  All C(H,H,H) groups, All O(H) groups, All O(H,H) groups
2.a Free rotating group:
 O14(H14A,H14B), O13(H13A,H13B)
2.b Ternary CH refined with riding coordinates:
 C8(H8), C5(H5), C6(H6), C17(H17), C15(H15), C3(H3), C16(H16), C12(H12A),
 C10(H10), C2(H2A), C00Z(H00Z), C1(H1A), C13(H13), C11(H11A)
2.c Secondary CH2 refined with riding coordinates:
 C27(H27A,H27B), C28(H28A,H28B), C29(H29A,H29B)
2.d Idealised Me refined as rotating group:
 C20(H20A,H20B,H20C), C24(H24A,H24B,H24C), C26(H26A,H26B,H26C), C22(H22A,H22B,
 H22C)
2.e Idealised tetrahedral OH refined as rotating group:
 O1(H1), O11(H11), O2(H2), O12(H12)
;
_olex2_exptl_crystal_mounting_method 'Nylon hoop using paratone oil'
_olex2_submission_special_instructions 'No special instructions were received'

loop_
_space_group_symop_operation_xyz
'x, y, z'
'-x, y+1/2, -z+1/2'
'-x, -y, -z'
'x, -y-1/2, z-1/2'

loop_
_atom_site_label
_atom_site_type_symbol
_atom_site_fract_x
_atom_site_fract_y
_atom_site_fract_z
_atom_site_U_iso_or_equiv
_atom_site_adp_type
_atom_site_occupancy
_atom_site_site_symmetry_order
_atom_site_calc_flag
_atom_site_refinement_flags_posn
_atom_site_refinement_flags_adp
_atom_site_refinement_flags_occupancy
_atom_site_disorder_assembly
_atom_site_disorder_group
O1 O 0.55079(5) 0.55925(6) 0.29506(5) 0.01495(13) Uani 1 1 d . . . . .
H1 H 0.531566 0.497232 0.278489 0.022 Uiso 1 1 calc R U . . .
O8 O 0.88807(4) 0.27169(6) 0.75733(5) 0.01663(14) Uani 1 1 d . . . . .
O4 O 0.87788(4) 0.70646(6) 0.55491(5) 0.01639(14) Uani 1 1 d . . . . .
O9 O 0.85917(4) 0.59027(6) 0.86400(5) 0.01512(13) Uani 1 1 d . . . . .
O5 O 0.87519(4) 0.58475(6) 0.38993(5) 0.01625(14) Uani 1 1 d . . . . .
O6 O 0.86407(5) 0.41801(6) 0.45625(5) 0.01776(14) Uani 1 1 d . . . . .
O11 O 0.52769(5) 0.26305(6) 0.89690(5) 0.01623(14) Uani 1 1 d . . . . .
H11 H 0.480793 0.297214 0.901304 0.024 Uiso 1 1 calc R U . . .
O7 O 0.77339(4) 0.16203(6) 0.72620(5) 0.01633(14) Uani 1 1 d . . . . .
O2 O 0.50484(4) 0.71669(6) 0.40714(5) 0.01685(14) Uani 1 1 d . . . . .
H2 H 0.482211 0.754722 0.448732 0.025 Uiso 1 1 calc R U . . .
O12 O 0.57310(5) 0.41391(6) 1.01447(5) 0.01753(14) Uani 1 1 d . . . . .
H12 H 0.579114 0.469427 1.049231 0.026 Uiso 1 1 calc R U . . .
O3 O 0.77744(5) 0.83162(6) 0.58713(5) 0.01917(15) Uani 1 1 d . . . . .
O10 O 0.90190(5) 0.42216(6) 0.91310(6) 0.02000(15) Uani 1 1 d . . . . .
O14 O 0.61191(5) 0.60177(6) 0.12443(5) 0.01945(15) Uani 1 1 d G . . . .
H14A H 0.607687 0.589606 0.182662 0.029 Uiso 1 1 d G U . . .
H14B H 0.664345 0.620834 0.118880 0.029 Uiso 1 1 d G U . . .
O13 O 0.48797(5) 0.36292(6) 0.24289(6) 0.02111(15) Uani 1 1 d G . . . .
H13A H 0.498942 0.321534 0.289881 0.032 Uiso 1 1 d G U . . .
H13B H 0.493444 0.321191 0.195724 0.032 Uiso 1 1 d G U . . .
C19 C 0.83481(6) 0.50866(7) 0.44091(6) 0.01222(15) Uani 1 1 d . . . . .
C21 C 0.79694(6) 0.74236(7) 0.55465(6) 0.01315(16) Uani 1 1 d . . . . .
C8 C 0.70128(6) 0.39496(7) 0.70437(6) 0.01089(15) Uani 1 1 d . . . . .
H8 H 0.640715 0.372710 0.685812 0.013 Uiso 1 1 calc R U . . .
C5 C 0.70432(6) 0.48344(7) 0.55221(6) 0.01053(15) Uani 1 1 d . . . . .
H5 H 0.647273 0.448819 0.534613 0.013 Uiso 1 1 calc R U . . .
C6 C 0.76069(6) 0.41359(7) 0.62087(6) 0.01072(15) Uani 1 1 d . . . . .
H6 H 0.785788 0.345323 0.593750 0.013 Uiso 1 1 calc R U . . .
C25 C 0.84804(6) 0.48096(7) 0.87536(6) 0.01292(16) Uani 1 1 d . . . . .
C17 C 0.69615(6) 0.59483(7) 0.60773(6) 0.01077(15) Uani 1 1 d . . . . .
H17 H 0.635591 0.613396 0.624064 0.013 Uiso 1 1 calc R U . . .
C15 C 0.70852(6) 0.50686(7) 0.76046(6) 0.01079(15) Uani 1 1 d . . . . .
H15 H 0.651389 0.538332 0.777081 0.013 Uiso 1 1 calc R U . . .
C3 C 0.69170(6) 0.56245(7) 0.37400(6) 0.01143(15) Uani 1 1 d . . . . .
H3 H 0.714058 0.518413 0.321003 0.014 Uiso 1 1 calc R U . . .
C9 C 0.74107(6) 0.33214(7) 0.79110(6) 0.01107(15) Uani 1 1 d . . . . .
C23 C 0.81145(6) 0.25465(7) 0.76065(6) 0.01218(15) Uani 1 1 d . . . . .
C18 C 0.72895(5) 0.66002(7) 0.52160(6) 0.01069(15) Uani 1 1 d . . . . .
C4 C 0.74591(6) 0.54705(7) 0.46897(6) 0.01079(15) Uani 1 1 d . . . . .
C16 C 0.75918(6) 0.57980(7) 0.69387(6) 0.01089(15) Uani 1 1 d . . . . .
H16 H 0.783059 0.649460 0.721906 0.013 Uiso 1 1 calc R U . . .
C12 C 0.61173(6) 0.43483(7) 0.92723(6) 0.01336(16) Uani 1 1 d . . . . .
H12A H 0.592020 0.506358 0.898966 0.016 Uiso 1 1 calc R U . . .
C27 C 0.69784(6) 0.68813(7) 0.35923(6) 0.01279(15) Uani 1 1 d . . . . .
H27A H 0.758100 0.714200 0.353909 0.015 Uiso 1 1 calc R U . . .
H27B H 0.661165 0.714547 0.305399 0.015 Uiso 1 1 calc R U . . .
C28 C 0.82694(6) 0.49809(7) 0.65928(6) 0.01122(15) Uani 1 1 d . . . . .
H28A H 0.862531 0.529605 0.609830 0.013 Uiso 1 1 calc R U . . .
H28B H 0.864676 0.468208 0.710872 0.013 Uiso 1 1 calc R U . . .
C10 C 0.67832(6) 0.27352(7) 0.85771(6) 0.01262(16) Uani 1 1 d . . . . .
H10 H 0.672164 0.192569 0.846385 0.015 Uiso 1 1 calc R U . . .
C2 C 0.59346(6) 0.55055(7) 0.38498(6) 0.01227(16) Uani 1 1 d . . . . .
H2A H 0.579128 0.479537 0.416240 0.015 Uiso 1 1 calc R U . . .
C14 C 0.75761(6) 0.44534(7) 0.84397(6) 0.01091(15) Uani 1 1 d . . . . .
C00Z C 0.66009(6) 0.71587(7) 0.45456(6) 0.01193(15) Uani 1 1 d . . . . .
H00Z H 0.653207 0.796636 0.465783 0.014 Uiso 1 1 calc R U . . .
C1 C 0.57311(6) 0.65176(8) 0.44854(6) 0.01267(15) Uani 1 1 d . . . . .
H1A H 0.557479 0.626248 0.512227 0.015 Uiso 1 1 calc R U . . .
C13 C 0.71080(6) 0.42825(7) 0.93904(6) 0.01252(16) Uani 1 1 d . . . . .
H13 H 0.735609 0.473538 0.992096 0.015 Uiso 1 1 calc R U . . .
C29 C 0.72242(6) 0.30306(7) 0.95306(6) 0.01442(16) Uani 1 1 d . . . . .
H29A H 0.783931 0.280424 0.958139 0.017 Uiso 1 1 calc R U . . .
H29B H 0.690874 0.274323 1.006822 0.017 Uiso 1 1 calc R U . . .
C11 C 0.59157(6) 0.33553(7) 0.86074(6) 0.01291(16) Uani 1 1 d . . . . .
H11A H 0.572974 0.362094 0.796773 0.015 Uiso 1 1 calc R U . . .
C20 C 0.96328(6) 0.55883(9) 0.36775(7) 0.01887(18) Uani 1 1 d . . . . .
H20A H 0.980618 0.604741 0.315301 0.028 Uiso 1 1 calc R U . . .
H20B H 0.967148 0.480959 0.350349 0.028 Uiso 1 1 calc R U . . .
H20C H 1.001790 0.573216 0.422585 0.028 Uiso 1 1 calc R U . . .
C24 C 0.82940(7) 0.08789(8) 0.67854(7) 0.01956(19) Uani 1 1 d . . . . .
H24A H 0.852358 0.125028 0.623937 0.029 Uiso 1 1 calc R U . . .
H24B H 0.796559 0.022608 0.657948 0.029 Uiso 1 1 calc R U . . .
H24C H 0.877400 0.065565 0.721295 0.029 Uiso 1 1 calc R U . . .
C26 C 0.94579(7) 0.63087(9) 0.88287(8) 0.0216(2) Uani 1 1 d . . . . .
H26A H 0.980540 0.618429 0.827996 0.032 Uiso 1 1 calc R U . . .
H26B H 0.972015 0.591854 0.936966 0.032 Uiso 1 1 calc R U . . .
H26C H 0.943663 0.709922 0.896460 0.032 Uiso 1 1 calc R U . . .
C22 C 0.94196(7) 0.77075(10) 0.60811(9) 0.0254(2) Uani 1 1 d . . . . .
H22A H 0.936824 0.848416 0.590045 0.038 Uiso 1 1 calc R U . . .
H22B H 1.000028 0.744022 0.595020 0.038 Uiso 1 1 calc R U . . .
H22C H 0.932282 0.763210 0.675184 0.038 Uiso 1 1 calc R U . . .

loop_
_atom_site_aniso_label
_atom_site_aniso_U_11
_atom_site_aniso_U_22
_atom_site_aniso_U_33
_atom_site_aniso_U_23
_atom_site_aniso_U_13
_atom_site_aniso_U_12
O1 0.0164(3) 0.0161(3) 0.0121(3) -0.0002(2) -0.0028(3) -0.0003(2)
O8 0.0126(3) 0.0167(3) 0.0206(3) -0.0013(2) 0.0009(3) 0.0013(2)
O4 0.0123(3) 0.0163(3) 0.0204(3) 0.0002(2) -0.0018(3) -0.0034(2)
O9 0.0141(3) 0.0134(3) 0.0176(3) -0.0006(2) -0.0018(3) -0.0021(2)
O5 0.0122(3) 0.0167(3) 0.0203(3) 0.0036(2) 0.0056(3) 0.0007(2)
O6 0.0188(3) 0.0148(3) 0.0201(3) 0.0012(2) 0.0057(3) 0.0044(2)
O11 0.0136(3) 0.0177(3) 0.0177(3) 0.0015(2) 0.0053(3) -0.0029(2)
O7 0.0158(3) 0.0125(3) 0.0208(3) -0.0047(2) 0.0028(3) 0.0000(2)
O2 0.0142(3) 0.0209(3) 0.0153(3) -0.0025(2) -0.0010(3) 0.0068(2)
O12 0.0197(3) 0.0197(3) 0.0137(3) -0.0012(2) 0.0063(3) -0.0005(3)
O3 0.0206(3) 0.0134(3) 0.0236(4) -0.0050(3) 0.0021(3) -0.0026(2)
O10 0.0161(3) 0.0171(3) 0.0261(4) -0.0011(3) -0.0067(3) 0.0033(2)
O14 0.0193(3) 0.0242(4) 0.0151(3) 0.0007(3) 0.0027(3) -0.0020(3)
O13 0.0247(4) 0.0169(3) 0.0214(4) -0.0013(3) -0.0025(3) 0.0022(3)
C19 0.0122(4) 0.0141(4) 0.0103(4) -0.0014(3) 0.0006(3) -0.0004(3)
C21 0.0149(4) 0.0124(4) 0.0121(4) 0.0010(3) 0.0007(3) -0.0022(3)
C8 0.0113(3) 0.0105(3) 0.0109(4) 0.0008(3) 0.0006(3) 0.0003(3)
C5 0.0116(3) 0.0100(3) 0.0100(3) -0.0001(3) 0.0011(3) -0.0002(3)
C6 0.0115(3) 0.0102(3) 0.0106(4) 0.0003(3) 0.0009(3) 0.0000(3)
C25 0.0123(4) 0.0139(4) 0.0126(4) -0.0018(3) 0.0011(3) 0.0007(3)
C17 0.0113(3) 0.0101(3) 0.0109(4) 0.0002(3) 0.0009(3) 0.0001(3)
C15 0.0112(3) 0.0108(3) 0.0104(4) 0.0001(3) 0.0003(3) 0.0008(3)
C3 0.0118(3) 0.0120(4) 0.0105(4) 0.0001(3) 0.0011(3) 0.0001(3)
C9 0.0115(3) 0.0100(3) 0.0117(4) 0.0008(3) 0.0010(3) 0.0011(3)
C23 0.0143(4) 0.0106(4) 0.0115(4) 0.0010(3) 0.0000(3) 0.0011(3)
C18 0.0115(3) 0.0099(3) 0.0107(4) -0.0005(3) 0.0007(3) -0.0007(3)
C4 0.0109(3) 0.0106(3) 0.0109(4) -0.0002(3) 0.0010(3) -0.0009(3)
C16 0.0117(3) 0.0101(3) 0.0109(4) 0.0000(3) 0.0008(3) 0.0001(3)
C12 0.0135(4) 0.0142(4) 0.0125(4) 0.0006(3) 0.0027(3) 0.0013(3)
C27 0.0145(4) 0.0123(4) 0.0116(4) 0.0011(3) 0.0014(3) -0.0006(3)
C28 0.0109(3) 0.0106(3) 0.0122(4) -0.0008(3) 0.0009(3) -0.0002(3)
C10 0.0137(4) 0.0113(4) 0.0130(4) 0.0019(3) 0.0019(3) 0.0006(3)
C2 0.0119(4) 0.0143(4) 0.0106(4) 0.0003(3) -0.0002(3) -0.0004(3)
C14 0.0111(3) 0.0107(3) 0.0109(4) 0.0003(3) 0.0001(3) 0.0010(3)
C00Z 0.0130(4) 0.0112(4) 0.0116(4) 0.0003(3) 0.0001(3) 0.0008(3)
C1 0.0115(3) 0.0154(4) 0.0111(4) 0.0001(3) 0.0000(3) 0.0021(3)
C13 0.0135(4) 0.0140(4) 0.0102(4) 0.0004(3) 0.0007(3) 0.0008(3)
C29 0.0162(4) 0.0143(4) 0.0128(4) 0.0027(3) 0.0006(3) 0.0021(3)
C11 0.0119(3) 0.0137(4) 0.0133(4) 0.0015(3) 0.0029(3) -0.0006(3)
C20 0.0118(4) 0.0237(5) 0.0215(5) 0.0012(3) 0.0053(4) 0.0009(3)
C24 0.0221(4) 0.0155(4) 0.0213(5) -0.0054(3) 0.0039(4) 0.0027(3)
C26 0.0163(4) 0.0216(5) 0.0268(5) -0.0037(4) -0.0012(4) -0.0056(3)
C22 0.0187(4) 0.0285(5) 0.0283(5) -0.0015(4) -0.0059(4) -0.0096(4)

loop_
_atom_type_symbol
_atom_type_description
_atom_type_scat_dispersion_real
_atom_type_scat_dispersion_imag
_atom_type_scat_source
C C 0.0033 0.0016 'International Tables Vol C Tables 4.2.6.8 and 6.1.1.4'
H H 0.0000 0.0000 'International Tables Vol C Tables 4.2.6.8 and 6.1.1.4'
O O 0.0106 0.0060 'International Tables Vol C Tables 4.2.6.8 and 6.1.1.4'

loop_
_citation_id
_citation_doi
_citation_year
1 10.26434/chemrxiv-2025-h0j4z 2025

loop_
_geom_angle_atom_site_label_1
_geom_angle_atom_site_label_2
_geom_angle_atom_site_label_3
_geom_angle
_geom_angle_site_symmetry_1
_geom_angle_site_symmetry_3
_geom_angle_publ_flag
C2 O1 H1 109.5 . . ?
C21 O4 C22 116.69(8) . . ?
C25 O9 C26 115.85(8) . . ?
C19 O5 C20 115.55(8) . . ?
C11 O11 H11 109.5 . . ?
C23 O7 C24 115.51(8) . . ?
C1 O2 H2 109.5 . . ?
C12 O12 H12 109.5 . . ?
H14A O14 H14B 104.5 . . ?
H13A O13 H13B 104.5 . . ?
O5 C19 C4 112.13(8) . . ?
O6 C19 O5 123.07(8) . . ?
O6 C19 C4 124.61(8) . . ?
O4 C21 C18 115.34(8) . . ?
O3 C21 O4 122.57(9) . . ?
O3 C21 C18 121.72(8) . . ?
C6 C8 H8 114.4 . . ?
C6 C8 C15 103.46(7) . . ?
C6 C8 C9 117.07(7) . . ?
C15 C8 H8 114.4 . . ?
C9 C8 H8 114.4 . . ?
C9 C8 C15 90.01(6) . . ?
C6 C5 H5 113.5 . . ?
C6 C5 C17 101.95(7) . . ?
C6 C5 C4 120.82(7) . . ?
C17 C5 H5 113.5 . . ?
C17 C5 C4 90.16(6) . . ?
C4 C5 H5 113.5 . . ?
C8 C6 H6 115.4 . . ?
C5 C6 C8 103.44(7) . . ?
C5 C6 H6 115.4 . . ?
C28 C6 C8 103.30(7) . . ?
C28 C6 C5 102.22(7) . . ?
C28 C6 H6 115.4 . . ?
O9 C25 C14 111.49(8) . . ?
O10 C25 O9 123.12(9) . . ?
O10 C25 C14 125.13(9) . . ?
C5 C17 H17 114.0 . . ?
C18 C17 C5 90.18(6) . . ?
C18 C17 H17 114.0 . . ?
C16 C17 C5 103.76(7) . . ?
C16 C17 H17 114.0 . . ?
C16 C17 C18 118.07(7) . . ?
C8 C15 H15 113.8 . . ?
C16 C15 C8 102.07(7) . . ?
C16 C15 H15 113.8 . . ?
C16 C15 C14 119.97(7) . . ?
C14 C15 C8 89.90(6) . . ?
C14 C15 H15 113.8 . . ?
C4 C3 H3 113.6 . . ?
C27 C3 H3 113.6 . . ?
C27 C3 C4 101.62(7) . . ?
C2 C3 H3 113.6 . . ?
C2 C3 C4 113.16(7) . . ?
C2 C3 C27 99.97(7) . . ?
C8 C9 C14 90.30(6) . . ?
C23 C9 C8 109.89(7) . . ?
C23 C9 C10 111.35(7) . . ?
C23 C9 C14 124.86(7) . . ?
C10 C9 C8 118.22(7) . . ?
C10 C9 C14 101.39(7) . . ?
O8 C23 O7 122.83(8) . . ?
O8 C23 C9 128.54(8) . . ?
O7 C23 C9 108.28(7) . . ?
C21 C18 C17 109.42(7) . . ?
C21 C18 C4 126.26(7) . . ?
C21 C18 C00Z 110.68(7) . . ?
C17 C18 C4 90.02(6) . . ?
C00Z C18 C17 117.90(7) . . ?
C00Z C18 C4 101.92(7) . . ?
C19 C4 C5 116.72(7) . . ?
C19 C4 C3 105.32(7) . . ?
C19 C4 C18 123.84(7) . . ?
C5 C4 C18 89.19(6) . . ?
C3 C4 C5 119.21(7) . . ?
C3 C4 C18 102.25(7) . . ?
C17 C16 H16 115.4 . . ?
C15 C16 C17 103.84(7) . . ?
C15 C16 H16 115.4 . . ?
C15 C16 C28 101.43(7) . . ?
C28 C16 C17 103.62(7) . . ?
C28 C16 H16 115.4 . . ?
O12 C12 H12A 112.1 . . ?
O12 C12 C13 110.25(8) . . ?
O12 C12 C11 108.31(7) . . ?
C13 C12 H12A 112.1 . . ?
C13 C12 C11 101.56(7) . . ?
C11 C12 H12A 112.1 . . ?
C3 C27 H27A 112.9 . . ?
C3 C27 H27B 112.9 . . ?
H27A C27 H27B 110.4 . . ?
C00Z C27 C3 93.87(7) . . ?
C00Z C27 H27A 112.9 . . ?
C00Z C27 H27B 112.9 . . ?
C6 C28 C16 95.30(7) . . ?
C6 C28 H28A 112.7 . . ?
C6 C28 H28B 112.7 . . ?
C16 C28 H28A 112.7 . . ?
C16 C28 H28B 112.7 . . ?
H28A C28 H28B 110.2 . . ?
C9 C10 H10 114.1 . . ?
C29 C10 C9 99.75(7) . . ?
C29 C10 H10 114.1 . . ?
C29 C10 C11 102.47(7) . . ?
C11 C10 C9 111.02(7) . . ?
C11 C10 H10 114.1 . . ?
O1 C2 C3 108.90(7) . . ?
O1 C2 H2A 111.3 . . ?
O1 C2 C1 111.58(7) . . ?
C3 C2 H2A 111.3 . . ?
C3 C2 C1 101.98(7) . . ?
C1 C2 H2A 111.3 . . ?
C25 C14 C15 119.95(7) . . ?
C25 C14 C9 121.21(7) . . ?
C25 C14 C13 103.49(7) . . ?
C15 C14 C9 89.25(6) . . ?
C15 C14 C13 119.34(7) . . ?
C13 C14 C9 103.03(7) . . ?
C18 C00Z H00Z 113.7 . . ?
C27 C00Z C18 100.01(7) . . ?
C27 C00Z H00Z 113.7 . . ?
C27 C00Z C1 101.54(7) . . ?
C1 C00Z C18 112.61(7) . . ?
C1 C00Z H00Z 113.7 . . ?
O2 C1 C2 110.84(7) . . ?
O2 C1 C00Z 111.75(8) . . ?
O2 C1 H1A 110.2 . . ?
C2 C1 H1A 110.2 . . ?
C00Z C1 C2 103.36(7) . . ?
C00Z C1 H1A 110.2 . . ?
C12 C13 C14 112.89(8) . . ?
C12 C13 H13 113.9 . . ?
C12 C13 C29 100.12(7) . . ?
C14 C13 H13 113.9 . . ?
C29 C13 C14 100.73(7) . . ?
C29 C13 H13 113.9 . . ?
C10 C29 C13 94.00(7) . . ?
C10 C29 H29A 112.9 . . ?
C10 C29 H29B 112.9 . . ?
C13 C29 H29A 112.9 . . ?
C13 C29 H29B 112.9 . . ?
H29A C29 H29B 110.3 . . ?
O11 C11 C12 112.24(7) . . ?
O11 C11 C10 108.88(7) . . ?
O11 C11 H11A 110.5 . . ?
C12 C11 H11A 110.5 . . ?
C10 C11 C12 104.03(7) . . ?
C10 C11 H11A 110.5 . . ?
O5 C20 H20A 109.5 . . ?
O5 C20 H20B 109.5 . . ?
O5 C20 H20C 109.5 . . ?
H20A C20 H20B 109.5 . . ?
H20A C20 H20C 109.5 . . ?
H20B C20 H20C 109.5 . . ?
O7 C24 H24A 109.5 . . ?
O7 C24 H24B 109.5 . . ?
O7 C24 H24C 109.5 . . ?
H24A C24 H24B 109.5 . . ?
H24A C24 H24C 109.5 . . ?
H24B C24 H24C 109.5 . . ?
O9 C26 H26A 109.5 . . ?
O9 C26 H26B 109.5 . . ?
O9 C26 H26C 109.5 . . ?
H26A C26 H26B 109.5 . . ?
H26A C26 H26C 109.5 . . ?
H26B C26 H26C 109.5 . . ?
O4 C22 H22A 109.5 . . ?
O4 C22 H22B 109.5 . . ?
O4 C22 H22C 109.5 . . ?
H22A C22 H22B 109.5 . . ?
H22A C22 H22C 109.5 . . ?
H22B C22 H22C 109.5 . . ?

loop_
_geom_bond_atom_site_label_1
_geom_bond_atom_site_label_2
_geom_bond_distance
_geom_bond_site_symmetry_2
_geom_bond_publ_flag
O1 H1 0.8400 . ?
O1 C2 1.4237(11) . ?
O8 C23 1.2055(12) . ?
O4 C21 1.3252(11) . ?
O4 C22 1.4515(13) . ?
O9 C25 1.3489(11) . ?
O9 C26 1.4423(12) . ?
O5 C19 1.3456(11) . ?
O5 C20 1.4459(12) . ?
O6 C19 1.2066(11) . ?
O11 H11 0.8400 . ?
O11 C11 1.4349(11) . ?
O7 C23 1.3525(11) . ?
O7 C24 1.4394(11) . ?
O2 H2 0.8400 . ?
O2 C1 1.4264(11) . ?
O12 H12 0.8400 . ?
O12 C12 1.4266(11) . ?
O3 C21 1.2215(11) . ?
O10 C25 1.2072(12) . ?
O14 H14A 0.8500 . ?
O14 H14B 0.8500 . ?
O13 H13A 0.8500 . ?
O13 H13B 0.8500 . ?
C19 C4 1.5208(12) . ?
C21 C18 1.5123(13) . ?
C8 H8 1.0000 . ?
C8 C6 1.5516(13) . ?
C8 C15 1.5788(12) . ?
C8 C9 1.5598(13) . ?
C5 H5 1.0000 . ?
C5 C6 1.5398(13) . ?
C5 C17 1.5755(12) . ?
C5 C4 1.5767(12) . ?
C6 H6 1.0000 . ?
C6 C28 1.5353(12) . ?
C25 C14 1.5141(13) . ?
C17 H17 1.0000 . ?
C17 C18 1.5648(12) . ?
C17 C16 1.5489(13) . ?
C15 H15 1.0000 . ?
C15 C16 1.5374(12) . ?
C15 C14 1.5758(13) . ?
C3 H3 1.0000 . ?
C3 C4 1.5763(13) . ?
C3 C27 1.5438(12) . ?
C3 C2 1.5403(12) . ?
C9 C23 1.5158(12) . ?
C9 C10 1.5585(12) . ?
C9 C14 1.5839(12) . ?
C18 C4 1.5910(12) . ?
C18 C00Z 1.5580(13) . ?
C16 H16 1.0000 . ?
C16 C28 1.5390(12) . ?
C12 H12A 1.0000 . ?
C12 C13 1.5365(13) . ?
C12 C11 1.5584(13) . ?
C27 H27A 0.9900 . ?
C27 H27B 0.9900 . ?
C27 C00Z 1.5406(13) . ?
C28 H28A 0.9900 . ?
C28 H28B 0.9900 . ?
C10 H10 1.0000 . ?
C10 C29 1.5403(13) . ?
C10 C11 1.5404(13) . ?
C2 H2A 1.0000 . ?
C2 C1 1.5674(13) . ?
C14 C13 1.5784(13) . ?
C00Z H00Z 1.0000 . ?
C00Z C1 1.5532(13) . ?
C1 H1A 1.0000 . ?
C13 H13 1.0000 . ?
C13 C29 1.5425(13) . ?
C29 H29A 0.9900 . ?
C29 H29B 0.9900 . ?
C11 H11A 1.0000 . ?
C20 H20A 0.9800 . ?
C20 H20B 0.9800 . ?
C20 H20C 0.9800 . ?
C24 H24A 0.9800 . ?
C24 H24B 0.9800 . ?
C24 H24C 0.9800 . ?
C26 H26A 0.9800 . ?
C26 H26B 0.9800 . ?
C26 H26C 0.9800 . ?
C22 H22A 0.9800 . ?
C22 H22B 0.9800 . ?
C22 H22C 0.9800 . ?

loop_
_geom_torsion_atom_site_label_1
_geom_torsion_atom_site_label_2
_geom_torsion_atom_site_label_3
_geom_torsion_atom_site_label_4
_geom_torsion
_geom_torsion_site_symmetry_1
_geom_torsion_site_symmetry_2
_geom_torsion_site_symmetry_3
_geom_torsion_site_symmetry_4
_geom_torsion_publ_flag
O1 C2 C1 O2 10.76(10) . . . . ?
O1 C2 C1 C00Z -109.11(8) . . . . ?
O4 C21 C18 C17 91.72(9) . . . . ?
O4 C21 C18 C4 -13.30(12) . . . . ?
O4 C21 C18 C00Z -136.71(8) . . . . ?
O9 C25 C14 C15 32.44(11) . . . . ?
O9 C25 C14 C9 141.80(8) . . . . ?
O9 C25 C14 C13 -103.59(8) . . . . ?
O5 C19 C4 C5 -162.13(7) . . . . ?
O5 C19 C4 C3 63.08(9) . . . . ?
O5 C19 C4 C18 -53.57(11) . . . . ?
O6 C19 C4 C5 22.83(13) . . . . ?
O6 C19 C4 C3 -111.95(10) . . . . ?
O6 C19 C4 C18 131.40(10) . . . . ?
O12 C12 C13 C14 177.41(7) . . . . ?
O12 C12 C13 C29 71.12(8) . . . . ?
O12 C12 C11 O11 11.31(10) . . . . ?
O12 C12 C11 C10 -106.24(8) . . . . ?
O3 C21 C18 C17 -81.56(11) . . . . ?
O3 C21 C18 C4 173.42(8) . . . . ?
O3 C21 C18 C00Z 50.00(11) . . . . ?
O10 C25 C14 C15 -153.33(9) . . . . ?
O10 C25 C14 C9 -43.98(13) . . . . ?
O10 C25 C14 C13 70.63(11) . . . . ?
C21 C18 C4 C19 -2.67(13) . . . . ?
C21 C18 C4 C5 119.46(9) . . . . ?
C21 C18 C4 C3 -120.78(9) . . . . ?
C21 C18 C00Z C27 94.69(8) . . . . ?
C21 C18 C00Z C1 -158.24(7) . . . . ?
C8 C6 C28 C16 -51.26(8) . . . . ?
C8 C15 C16 C17 66.34(8) . . . . ?
C8 C15 C16 C28 -40.96(8) . . . . ?
C8 C15 C14 C25 120.70(8) . . . . ?
C8 C15 C14 C9 -5.49(6) . . . . ?
C8 C15 C14 C13 -110.04(8) . . . . ?
C8 C9 C23 O8 92.29(11) . . . . ?
C8 C9 C23 O7 -80.93(9) . . . . ?
C8 C9 C10 C29 -138.90(8) . . . . ?
C8 C9 C10 C11 -31.40(10) . . . . ?
C8 C9 C14 C25 -119.60(8) . . . . ?
C8 C9 C14 C15 5.56(6) . . . . ?
C8 C9 C14 C13 125.56(7) . . . . ?
C5 C6 C28 C16 55.93(7) . . . . ?
C5 C17 C18 C21 -133.94(7) . . . . ?
C5 C17 C18 C4 -5.09(6) . . . . ?
C5 C17 C18 C00Z 98.43(8) . . . . ?
C5 C17 C16 C15 -78.59(8) . . . . ?
C5 C17 C16 C28 27.05(8) . . . . ?
C6 C8 C15 C16 8.37(8) . . . . ?
C6 C8 C15 C14 -112.32(7) . . . . ?
C6 C8 C9 C23 -27.97(10) . . . . ?
C6 C8 C9 C10 -157.28(7) . . . . ?
C6 C8 C9 C14 99.61(8) . . . . ?
C6 C5 C17 C18 126.76(7) . . . . ?
C6 C5 C17 C16 7.74(8) . . . . ?
C6 C5 C4 C19 18.95(11) . . . . ?
C6 C5 C4 C3 147.29(8) . . . . ?
C6 C5 C4 C18 -109.11(8) . . . . ?
C25 C14 C13 C12 158.18(7) . . . . ?
C25 C14 C13 C29 -95.91(8) . . . . ?
C17 C5 C6 C8 66.97(8) . . . . ?
C17 C5 C6 C28 -40.11(8) . . . . ?
C17 C5 C4 C19 123.00(8) . . . . ?
C17 C5 C4 C3 -108.66(8) . . . . ?
C17 C5 C4 C18 -5.05(6) . . . . ?
C17 C18 C4 C19 -117.04(9) . . . . ?
C17 C18 C4 C5 5.09(6) . . . . ?
C17 C18 C4 C3 124.85(7) . . . . ?
C17 C18 C00Z C27 -138.30(7) . . . . ?
C17 C18 C00Z C1 -31.22(10) . . . . ?
C17 C16 C28 C6 -50.47(8) . . . . ?
C15 C8 C6 C5 -79.14(8) . . . . ?
C15 C8 C6 C28 27.13(8) . . . . ?
C15 C8 C9 C23 -133.12(7) . . . . ?
C15 C8 C9 C10 97.57(8) . . . . ?
C15 C8 C9 C14 -5.55(6) . . . . ?
C15 C16 C28 C6 57.00(8) . . . . ?
C15 C14 C13 C12 21.80(11) . . . . ?
C15 C14 C13 C29 127.72(8) . . . . ?
C3 C27 C00Z C18 60.65(7) . . . . ?
C3 C27 C00Z C1 -55.11(8) . . . . ?
C3 C2 C1 O2 126.87(8) . . . . ?
C3 C2 C1 C00Z 7.00(8) . . . . ?
C9 C8 C6 C5 -176.18(7) . . . . ?
C9 C8 C6 C28 -69.91(9) . . . . ?
C9 C8 C15 C16 126.27(7) . . . . ?
C9 C8 C15 C14 5.58(6) . . . . ?
C9 C10 C29 C13 61.52(7) . . . . ?
C9 C10 C11 O11 161.75(7) . . . . ?
C9 C10 C11 C12 -78.39(9) . . . . ?
C9 C14 C13 C12 -74.78(8) . . . . ?
C9 C14 C13 C29 31.14(8) . . . . ?
C23 C9 C10 C29 92.47(8) . . . . ?
C23 C9 C10 C11 -160.03(7) . . . . ?
C23 C9 C14 C25 -4.88(12) . . . . ?
C23 C9 C14 C15 120.29(9) . . . . ?
C23 C9 C14 C13 -119.72(9) . . . . ?
C18 C17 C16 C15 -176.31(7) . . . . ?
C18 C17 C16 C28 -70.66(9) . . . . ?
C18 C00Z C1 O2 165.09(7) . . . . ?
C18 C00Z C1 C2 -75.67(8) . . . . ?
C4 C5 C6 C8 164.42(7) . . . . ?
C4 C5 C6 C28 57.33(9) . . . . ?
C4 C5 C17 C18 5.14(6) . . . . ?
C4 C5 C17 C16 -113.88(7) . . . . ?
C4 C3 C27 C00Z -56.40(7) . . . . ?
C4 C3 C2 O1 -176.59(7) . . . . ?
C4 C3 C2 C1 65.37(8) . . . . ?
C4 C18 C00Z C27 -41.85(8) . . . . ?
C4 C18 C00Z C1 65.23(8) . . . . ?
C16 C17 C18 C21 -28.20(10) . . . . ?
C16 C17 C18 C4 100.65(8) . . . . ?
C16 C17 C18 C00Z -155.83(7) . . . . ?
C16 C15 C14 C25 16.80(11) . . . . ?
C16 C15 C14 C9 -109.40(8) . . . . ?
C16 C15 C14 C13 146.05(8) . . . . ?
C12 C13 C29 C10 59.35(8) . . . . ?
C27 C3 C4 C19 -99.28(7) . . . . ?
C27 C3 C4 C5 127.31(8) . . . . ?
C27 C3 C4 C18 31.29(8) . . . . ?
C27 C3 C2 O1 76.10(8) . . . . ?
C27 C3 C2 C1 -41.94(8) . . . . ?
C27 C00Z C1 O2 -88.81(8) . . . . ?
C27 C00Z C1 C2 30.43(8) . . . . ?
C10 C9 C23 O8 -134.76(10) . . . . ?
C10 C9 C23 O7 52.02(10) . . . . ?
C10 C9 C14 C25 121.49(8) . . . . ?
C10 C9 C14 C15 -113.35(7) . . . . ?
C10 C9 C14 C13 6.65(8) . . . . ?
C2 C3 C4 C19 154.45(7) . . . . ?
C2 C3 C4 C5 21.04(10) . . . . ?
C2 C3 C4 C18 -74.98(8) . . . . ?
C2 C3 C27 C00Z 59.95(8) . . . . ?
C14 C15 C16 C17 163.30(7) . . . . ?
C14 C15 C16 C28 56.01(9) . . . . ?
C14 C9 C23 O8 -12.71(15) . . . . ?
C14 C9 C23 O7 174.07(8) . . . . ?
C14 C9 C10 C29 -42.34(8) . . . . ?
C14 C9 C10 C11 65.16(9) . . . . ?
C14 C13 C29 C10 -56.49(8) . . . . ?
C00Z C18 C4 C19 124.38(9) . . . . ?
C00Z C18 C4 C5 -113.49(7) . . . . ?
C00Z C18 C4 C3 6.27(8) . . . . ?
C13 C12 C11 O11 127.40(8) . . . . ?
C13 C12 C11 C10 9.85(8) . . . . ?
C29 C10 C11 O11 -92.54(8) . . . . ?
C29 C10 C11 C12 27.31(8) . . . . ?
C11 C12 C13 C14 62.75(9) . . . . ?
C11 C12 C13 C29 -43.54(8) . . . . ?
C11 C10 C29 C13 -52.73(8) . . . . ?
C20 O5 C19 O6 -10.35(13) . . . . ?
C20 O5 C19 C4 174.53(8) . . . . ?
C24 O7 C23 O8 -4.51(13) . . . . ?
C24 O7 C23 C9 169.18(8) . . . . ?
C26 O9 C25 O10 11.71(13) . . . . ?
C26 O9 C25 C14 -173.93(8) . . . . ?
C22 O4 C21 O3 8.85(13) . . . . ?
C22 O4 C21 C18 -164.38(8) . . . . ?
